data_7224601
loop_
_publ_author_name
'Li, Qianli'
'Cheng, Shuang'
'Zhang, Rufen'
'Shi, Yang'
'ma, chunlin'

_publ_section_title
;
 Novel organotin complexes derive from 2, 2&#x00B4;-selenodiacetic
 acid&#xFF1A; synthesis, and biological evaluation
;
_journal_name_full 'RSC Adv.'
_journal_paper_doi 10.1039/C6RA01948J
_journal_year 2016
_chemical_formula_sum 'C10 H22 O4 Se Sn2'
_chemical_formula_weight 522.62
_chemical_name_systematic
; 
 ? 
;
_space_group_IT_number 2
_symmetry_cell_setting triclinic
_symmetry_space_group_name_Hall '-P 1'
_symmetry_space_group_name_H-M 'P -1'
_atom_sites_solution_hydrogens geom
_atom_sites_solution_primary direct
_atom_sites_solution_secondary difmap
_audit_creation_method SHELXL-97
_audit_update_record
;
2016-01-02 deposited with the CCDC.
2016-03-10 downloaded from the CCDC.
;
_cell_angle_alpha 99.026(2)
_cell_angle_beta 100.060(2)
_cell_angle_gamma 111.211(3)
_cell_formula_units_Z 2
_cell_length_a 8.2944(6)
_cell_length_b 10.0429(7)
_cell_length_c 11.4961(9)
_cell_measurement_reflns_used 1967
_cell_measurement_temperature 298(2)
_cell_measurement_theta_max 26.578
_cell_measurement_theta_min 2.747
_cell_volume 853.38(11)
_computing_cell_refinement 'Bruker SMART'
_computing_data_collection 'Bruker SMART'
_computing_data_reduction 'Bruker SHELXTL'
_computing_molecular_graphics 'Bruker SHELXTL'
_computing_publication_material 'Bruker SHELXTL'
_computing_structure_refinement 'SHELXL-97 (Sheldrick, 1997)'
_computing_structure_solution 'SHELXS-97 (Sheldrick, 1990)'
_diffrn_ambient_temperature 298(2)
_diffrn_measured_fraction_theta_full 0.980
_diffrn_measured_fraction_theta_max 0.980
_diffrn_measurement_device_type 'CCD area detector'
_diffrn_measurement_method 'phi and omega scans'
_diffrn_radiation_monochromator graphite
_diffrn_radiation_source 'fine-focus sealed tube'
_diffrn_radiation_type MoK\a
_diffrn_radiation_wavelength 0.71073
_diffrn_reflns_av_R_equivalents 0.0521
_diffrn_reflns_av_sigmaI/netI 0.0619
_diffrn_reflns_limit_h_max 5
_diffrn_reflns_limit_h_min -9
_diffrn_reflns_limit_k_max 11
_diffrn_reflns_limit_k_min -11
_diffrn_reflns_limit_l_max 13
_diffrn_reflns_limit_l_min -13
_diffrn_reflns_number 4347
_diffrn_reflns_theta_full 25.02
_diffrn_reflns_theta_max 25.02
_diffrn_reflns_theta_min 2.24
_exptl_absorpt_coefficient_mu 5.060
_exptl_absorpt_correction_T_max 0.6316
_exptl_absorpt_correction_T_min 0.2368
_exptl_absorpt_correction_type multi-scan
_exptl_absorpt_process_details sadabs
_exptl_crystal_colour colorless
_exptl_crystal_density_diffrn 2.034
_exptl_crystal_density_method 'not measured'
_exptl_crystal_description block
_exptl_crystal_F_000 496
_exptl_crystal_size_max 0.40
_exptl_crystal_size_mid 0.16
_exptl_crystal_size_min 0.10
_refine_diff_density_max 2.523
_refine_diff_density_min -1.195
_refine_diff_density_rms 0.328
_refine_ls_extinction_method none
_refine_ls_goodness_of_fit_ref 1.152
_refine_ls_hydrogen_treatment constr
_refine_ls_matrix_type full
_refine_ls_number_parameters 154
_refine_ls_number_reflns 2960
_refine_ls_number_restraints 0
_refine_ls_restrained_S_all 1.152
_refine_ls_R_factor_all 0.0976
_refine_ls_R_factor_gt 0.0826
_refine_ls_shift/su_max 0.000
_refine_ls_shift/su_mean 0.000
_refine_ls_structure_factor_coef Fsqd
_refine_ls_weighting_details 'calc w=1/[\s^2^(Fo^2^)+(0.0878P)^2^+50.8583P] where P=(Fo^2^+2Fc^2^)/3'
_refine_ls_weighting_scheme calc
_refine_ls_wR_factor_gt 0.2723
_refine_ls_wR_factor_ref 0.2780
_reflns_number_gt 2250
_reflns_number_total 2960
_reflns_threshold_expression >2sigma(I)
_cod_data_source_file c6ra01948j2.cif
_cod_data_source_block 141227e
_cod_depositor_comments
;
The following automatic conversions were performed:

'_symmetry_cell_setting' value 'Triclinic' changed to 'triclinic'
according to
/usr/data/users/saulius/crontab/automatic-downloads/rss-feeds/RSC/lib/dictionaries/cif_core.dic
dictionary named 'cif_core.dic' version 2.4.2 from 2011-04-26.

Automatic conversion script
Id: cif_fix_values 4268 2015-11-12 08:31:59Z antanas 
;
_cod_original_sg_symbol_H-M P-1
_cod_database_code 7224601

loop_
_symmetry_equiv_pos_as_xyz
'x, y, z'
'-x, -y, -z'

loop_
_atom_site_label
_atom_site_type_symbol
_atom_site_fract_x
_atom_site_fract_y
_atom_site_fract_z
_atom_site_U_iso_or_equiv
_atom_site_adp_type
_atom_site_occupancy
_atom_site_symmetry_multiplicity
_atom_site_calc_flag
_atom_site_refinement_flags
Sn1 Sn 0.3124(2) 0.60444(16) 0.26078(15) 0.0408(5) Uani 1 1 d .
Sn2 Sn 0.8906(2) 0.03940(16) 0.20958(14) 0.0397(5) Uani 1 1 d .
Se1 Se 0.6212(3) 0.2721(2) 0.3210(2) 0.0452(6) Uani 1 1 d .
O1 O 0.230(2) 0.3426(16) 0.2295(17) 0.055(4) Uani 1 1 d .
O2 O 0.1614(19) 0.1034(15) 0.1830(17) 0.052(4) Uani 1 1 d .
O3 O 0.582(2) -0.0631(17) 0.2293(17) 0.054(4) Uani 1 1 d .
O4 O 0.350(2) -0.1652(16) 0.3050(17) 0.052(4) Uani 1 1 d .
C1 C 0.448(3) 0.253(3) 0.175(2) 0.046(5) Uani 1 1 d .
H1A H 0.4940 0.3391 0.1427 0.056 Uiso 1 1 calc R
H1B H 0.4320 0.1677 0.1137 0.056 Uiso 1 1 calc R
C2 C 0.271(3) 0.237(2) 0.1976(19) 0.037(5) Uani 1 1 d .
C3 C 0.495(3) 0.093(2) 0.365(2) 0.047(6) Uani 1 1 d .
H3A H 0.5507 0.1034 0.4496 0.056 Uiso 1 1 calc R
H3B H 0.3742 0.0849 0.3615 0.056 Uiso 1 1 calc R
C4 C 0.481(3) -0.055(2) 0.292(2) 0.040(5) Uani 1 1 d .
C5 C 0.291(5) 0.578(3) 0.070(2) 0.080(10) Uani 1 1 d .
H5A H 0.1719 0.5618 0.0289 0.121 Uiso 1 1 calc R
H5B H 0.3160 0.4946 0.0398 0.121 Uiso 1 1 calc R
H5C H 0.3749 0.6647 0.0556 0.121 Uiso 1 1 calc R
C6 C 0.557(3) 0.641(3) 0.382(3) 0.056(6) Uani 1 1 d .
H6A H 0.5437 0.6501 0.4637 0.084 Uiso 1 1 calc R
H6B H 0.6493 0.7295 0.3766 0.084 Uiso 1 1 calc R
H6C H 0.5894 0.5592 0.3603 0.084 Uiso 1 1 calc R
C7 C 0.075(4) 0.555(3) 0.325(3) 0.068(8) Uani 1 1 d .
H7A H -0.0234 0.5414 0.2601 0.103 Uiso 1 1 calc R
H7B H 0.0922 0.6355 0.3905 0.103 Uiso 1 1 calc R
H7C H 0.0508 0.4672 0.3542 0.103 Uiso 1 1 calc R
C8 C 0.806(4) 0.136(3) 0.073(2) 0.052(6) Uani 1 1 d .
H8A H 0.7734 0.0706 -0.0054 0.079 Uiso 1 1 calc R
H8B H 0.9008 0.2274 0.0759 0.079 Uiso 1 1 calc R
H8C H 0.7038 0.1546 0.0869 0.079 Uiso 1 1 calc R
C9 C 0.976(3) 0.135(3) 0.398(2) 0.054(6) Uani 1 1 d .
H9A H 1.0070 0.0688 0.4401 0.080 Uiso 1 1 calc R
H9B H 0.8812 0.1531 0.4252 0.080 Uiso 1 1 calc R
H9C H 1.0783 0.2258 0.4143 0.080 Uiso 1 1 calc R
C10 C 0.859(4) -0.184(3) 0.158(3) 0.062(7) Uani 1 1 d .
H10A H 0.8196 -0.2183 0.0712 0.093 Uiso 1 1 calc R
H10B H 0.7711 -0.2441 0.1940 0.093 Uiso 1 1 calc R
H10C H 0.9706 -0.1912 0.1864 0.093 Uiso 1 1 calc R

loop_
_atom_site_aniso_label
_atom_site_aniso_U_11
_atom_site_aniso_U_22
_atom_site_aniso_U_33
_atom_site_aniso_U_23
_atom_site_aniso_U_13
_atom_site_aniso_U_12
Sn1 0.0349(8) 0.0309(8) 0.0528(10) 0.0097(6) 0.0136(7) 0.0078(6)
Sn2 0.0353(8) 0.0312(8) 0.0506(9) 0.0085(6) 0.0113(7) 0.0113(6)
Se1 0.0348(12) 0.0296(11) 0.0655(15) 0.0124(10) 0.0096(10) 0.0074(9)
O1 0.050(10) 0.026(8) 0.091(13) 0.017(8) 0.023(9) 0.014(7)
O2 0.031(8) 0.026(8) 0.093(13) 0.003(8) 0.028(8) 0.004(6)
O3 0.035(9) 0.043(9) 0.077(12) 0.003(8) 0.020(8) 0.009(7)
O4 0.053(10) 0.029(8) 0.086(12) 0.022(8) 0.033(9) 0.018(7)
C1 0.048(13) 0.048(13) 0.047(13) 0.011(10) 0.023(11) 0.018(11)
C2 0.031(11) 0.039(11) 0.040(12) 0.016(9) 0.000(9) 0.015(9)
C3 0.053(14) 0.037(12) 0.055(14) 0.027(11) 0.025(11) 0.012(10)
C4 0.044(13) 0.024(10) 0.060(14) 0.012(9) 0.023(11) 0.018(9)
C5 0.12(3) 0.063(18) 0.049(17) 0.006(14) 0.010(17) 0.031(18)
C6 0.048(14) 0.039(13) 0.073(17) 0.003(12) 0.000(12) 0.020(11)
C7 0.049(16) 0.064(17) 0.11(2) 0.028(16) 0.045(16) 0.027(14)
C8 0.061(16) 0.062(16) 0.048(14) 0.013(12) 0.010(12) 0.043(13)
C9 0.041(13) 0.057(15) 0.060(16) 0.019(12) 0.003(11) 0.019(12)
C10 0.062(17) 0.031(12) 0.10(2) 0.018(13) 0.034(16) 0.023(12)

loop_
_atom_type_symbol
_atom_type_description
_atom_type_scat_dispersion_real
_atom_type_scat_dispersion_imag
_atom_type_scat_source
C C 0.0033 0.0016 'International Tables Vol C Tables 4.2.6.8 and 6.1.1.4'
H H 0.0000 0.0000 'International Tables Vol C Tables 4.2.6.8 and 6.1.1.4'
O O 0.0106 0.0060 'International Tables Vol C Tables 4.2.6.8 and 6.1.1.4'
Se Se -0.0929 2.2259 'International Tables Vol C Tables 4.2.6.8 and 6.1.1.4'
Sn Sn -0.6537 1.4246 'International Tables Vol C Tables 4.2.6.8 and 6.1.1.4'

loop_
_geom_angle_atom_site_label_1
_geom_angle_atom_site_label_2
_geom_angle_atom_site_label_3
_geom_angle
_geom_angle_site_symmetry_1
_geom_angle_site_symmetry_3
C6 Sn1 C5 120.3(13) . .
C6 Sn1 C7 119.5(12) . .
C5 Sn1 C7 119.3(14) . .
C6 Sn1 O4 94.2(8) . 1_565
C5 Sn1 O4 98.1(10) . 1_565
C7 Sn1 O4 87.3(9) . 1_565
C6 Sn1 O1 89.3(8) . .
C5 Sn1 O1 87.9(10) . .
C7 Sn1 O1 83.1(9) . .
O4 Sn1 O1 170.3(6) 1_565 .
C9 Sn2 C8 125.7(10) . .
C9 Sn2 C10 115.3(11) . .
C8 Sn2 C10 118.5(11) . .
C9 Sn2 O2 94.8(8) . 1_655
C8 Sn2 O2 94.0(9) . 1_655
C10 Sn2 O2 87.6(8) . 1_655
C9 Sn2 O3 88.9(8) . .
C8 Sn2 O3 88.6(9) . .
C10 Sn2 O3 85.5(8) . .
O2 Sn2 O3 173.1(5) 1_655 .
C3 Se1 C1 100.0(11) . .
C2 O1 Sn1 146.7(14) . .
C2 O2 Sn2 124.1(13) . 1_455
C4 O3 Sn2 145.4(16) . .
C4 O4 Sn1 126.3(13) . 1_545
C2 C1 Se1 112.6(15) . .
C2 C1 H1A 109.1 . .
Se1 C1 H1A 109.1 . .
C2 C1 H1B 109.1 . .
Se1 C1 H1B 109.1 . .
H1A C1 H1B 107.8 . .
O1 C2 O2 121.6(19) . .
O1 C2 C1 124.0(19) . .
O2 C2 C1 114.3(19) . .
C4 C3 Se1 119.8(15) . .
C4 C3 H3A 107.4 . .
Se1 C3 H3A 107.4 . .
C4 C3 H3B 107.4 . .
Se1 C3 H3B 107.4 . .
H3A C3 H3B 106.9 . .
O3 C4 O4 125.4(19) . .
O3 C4 C3 122.5(19) . .
O4 C4 C3 112.0(18) . .
Sn1 C5 H5A 109.5 . .
Sn1 C5 H5B 109.5 . .
H5A C5 H5B 109.5 . .
Sn1 C5 H5C 109.5 . .
H5A C5 H5C 109.5 . .
H5B C5 H5C 109.5 . .
Sn1 C6 H6A 109.5 . .
Sn1 C6 H6B 109.5 . .
H6A C6 H6B 109.5 . .
Sn1 C6 H6C 109.5 . .
H6A C6 H6C 109.5 . .
H6B C6 H6C 109.5 . .
Sn1 C7 H7A 109.5 . .
Sn1 C7 H7B 109.5 . .
H7A C7 H7B 109.5 . .
Sn1 C7 H7C 109.5 . .
H7A C7 H7C 109.5 . .
H7B C7 H7C 109.5 . .
Sn2 C8 H8A 109.5 . .
Sn2 C8 H8B 109.5 . .
H8A C8 H8B 109.5 . .
Sn2 C8 H8C 109.5 . .
H8A C8 H8C 109.5 . .
H8B C8 H8C 109.5 . .
Sn2 C9 H9A 109.5 . .
Sn2 C9 H9B 109.5 . .
H9A C9 H9B 109.5 . .
Sn2 C9 H9C 109.5 . .
H9A C9 H9C 109.5 . .
H9B C9 H9C 109.5 . .
Sn2 C10 H10A 109.5 . .
Sn2 C10 H10B 109.5 . .
H10A C10 H10B 109.5 . .
Sn2 C10 H10C 109.5 . .
H10A C10 H10C 109.5 . .
H10B C10 H10C 109.5 . .

loop_
_geom_bond_atom_site_label_1
_geom_bond_atom_site_label_2
_geom_bond_distance
_geom_bond_site_symmetry_2
Sn1 C6 2.12(2) .
Sn1 C5 2.13(3) .
Sn1 C7 2.14(2) .
Sn1 O4 2.181(14) 1_565
Sn1 O1 2.414(14) .
Sn2 C9 2.10(3) .
Sn2 C8 2.12(2) .
Sn2 C10 2.14(2) .
Sn2 O2 2.193(14) 1_655
Sn2 O3 2.459(15) .
Se1 C3 1.93(2) .
Se1 C1 1.95(2) .
O1 C2 1.25(3) .
O2 C2 1.28(2) .
O2 Sn2 2.193(14) 1_455
O3 C4 1.21(3) .
O4 C4 1.29(3) .
O4 Sn1 2.181(14) 1_545
C1 C2 1.49(3) .
C1 H1A 0.9700 .
C1 H1B 0.9700 .
C3 C4 1.54(3) .
C3 H3A 0.9700 .
C3 H3B 0.9700 .
C5 H5A 0.9600 .
C5 H5B 0.9600 .
C5 H5C 0.9600 .
C6 H6A 0.9600 .
C6 H6B 0.9600 .
C6 H6C 0.9600 .
C7 H7A 0.9600 .
C7 H7B 0.9600 .
C7 H7C 0.9600 .
C8 H8A 0.9600 .
C8 H8B 0.9600 .
C8 H8C 0.9600 .
C9 H9A 0.9600 .
C9 H9B 0.9600 .
C9 H9C 0.9600 .
C10 H10A 0.9600 .
C10 H10B 0.9600 .
C10 H10C 0.9600 .
